data_4309141
loop_
_publ_author_name
'Yi-Ming Cheng'
'Yu-Shan Yeh'
'Mei-Lin Ho'
'Pi-Tai Chou'
'Po-Shen Chen'
'Yun Chi'

_publ_section_title
;
Dual Room-Temperature Fluorescent and Phosphorescent Emission in
8-Quinolinolate Osmium(II) Carbonyl Complexes: Rationalization and
Generalization of Intersystem Crossing Dynamics
;
_journal_name_full 'Inorganic Chemistry'
_journal_page_first 4594
_journal_page_last 4603
_journal_paper_doi 10.1021/ic0505347
_journal_volume 44
_journal_year 2005
_chemical_formula_sum 'C14 H5 F4 N O6 Os'
_chemical_formula_weight 549.39
_chemical_name_systematic
; 
 ? 
;
_space_group_IT_number 15
_symmetry_cell_setting monoclinic
_symmetry_space_group_name_Hall '-C 2yc'
_symmetry_space_group_name_H-M 'C 1 2/c 1'
_atom_sites_solution_hydrogens geom
_atom_sites_solution_primary direct
_atom_sites_solution_secondary difmap
_audit_creation_method SHELXL-97
_cell_angle_alpha 90.00
_cell_angle_beta 117.088(1)
_cell_angle_gamma 90.00
_cell_formula_units_Z 8
_cell_length_a 19.2840(6)
_cell_length_b 10.5425(3)
_cell_length_c 16.8868(5)
_cell_measurement_reflns_used 5577
_cell_measurement_temperature 295(2)
_cell_measurement_theta_max 27.17
_cell_measurement_theta_min 2.35
_cell_volume 3056.53(16)
_computing_cell_refinement 'Bruker SAINT'
_computing_data_collection 'Bruker SMART'
_computing_data_reduction 'Bruker SAINT'
_computing_molecular_graphics 'Bruker SHELXTL'
_computing_publication_material 'Bruker SHELXTL'
_computing_structure_refinement 'SHELXL-97 (Sheldrick, 1997)'
_computing_structure_solution 'SHELXS-97 (Sheldrick, 1990)'
_diffrn_ambient_temperature 295(2)
_diffrn_measured_fraction_theta_full 1.000
_diffrn_measured_fraction_theta_max 1.000
_diffrn_measurement_device_type 'BRUKER SMART ApexCCD area detector'
_diffrn_measurement_method 'omega scans'
_diffrn_radiation_monochromator graphite
_diffrn_radiation_source 'fine-focus sealed tube'
_diffrn_radiation_type MoK\a
_diffrn_radiation_wavelength 0.71073
_diffrn_reflns_av_R_equivalents 0.0332
_diffrn_reflns_av_sigmaI/netI 0.0294
_diffrn_reflns_limit_h_max 24
_diffrn_reflns_limit_h_min -24
_diffrn_reflns_limit_k_max 13
_diffrn_reflns_limit_k_min -13
_diffrn_reflns_limit_l_max 21
_diffrn_reflns_limit_l_min -21
_diffrn_reflns_number 14920
_diffrn_reflns_theta_full 27.50
_diffrn_reflns_theta_max 27.50
_diffrn_reflns_theta_min 2.27
_exptl_absorpt_coefficient_mu 8.424
_exptl_absorpt_correction_T_max 0.2475
_exptl_absorpt_correction_T_min 0.2014
_exptl_absorpt_correction_type multi-scan
_exptl_crystal_colour deep-yellow
_exptl_crystal_density_diffrn 2.388
_exptl_crystal_density_meas 0
_exptl_crystal_density_method 'not measured'
_exptl_crystal_description block
_exptl_crystal_F_000 2048
_exptl_crystal_size_max 0.28
_exptl_crystal_size_mid 0.25
_exptl_crystal_size_min 0.23
_refine_diff_density_max 0.512
_refine_diff_density_min -0.703
_refine_diff_density_rms 0.097
_refine_ls_extinction_coef 0.00119(3)
_refine_ls_extinction_expression Fc^*^=kFc[1+0.001xFc^2^\l^3^/sin(2\q)]^-1/4^
_refine_ls_extinction_method SHELXL
_refine_ls_goodness_of_fit_ref 1.054
_refine_ls_hydrogen_treatment mixed
_refine_ls_matrix_type full
_refine_ls_number_parameters 236
_refine_ls_number_reflns 3511
_refine_ls_number_restraints 0
_refine_ls_restrained_S_all 1.054
_refine_ls_R_factor_all 0.0245
_refine_ls_R_factor_gt 0.0206
_refine_ls_shift/su_max 0.002
_refine_ls_shift/su_mean 0.000
_refine_ls_structure_factor_coef Fsqd
_refine_ls_weighting_details 'calc w=1/[\s^2^(Fo^2^)+(0.0148P)^2^+2.6549P] where P=(Fo^2^+2Fc^2^)/3'
_refine_ls_weighting_scheme calc
_refine_ls_wR_factor_gt 0.0429
_refine_ls_wR_factor_ref 0.0441
_reflns_number_gt 3183
_reflns_number_total 3511
_reflns_threshold_expression >2sigma(I)
_cod_data_source_file ic0505347si20050511_022616_1.cif
_cod_data_source_block complex4
_cod_depositor_comments
;
The following automatic conversions were performed:
'_symmetry_cell_setting' value 'Monoclinic' changed to 'monoclinic'
according to '/home/saulius/struct/CIF-dictionaries/cif_core.dic'
dictionary named 'cif_core.dic' version 2.4.1 from 2010-06-29.

Automatic conversion script
Id: cif_fix_enum 1527 2010-12-29 10:47:43Z saulius 
;
_cod_database_code 4309141

loop_
_symmetry_equiv_pos_as_xyz
'x, y, z'
'-x, y, -z+1/2'
'x+1/2, y+1/2, z'
'-x+1/2, y+1/2, -z+1/2'
'-x, -y, -z'
'x, -y, z-1/2'
'-x+1/2, -y+1/2, -z'
'x+1/2, -y+1/2, z-1/2'

loop_
_atom_site_label
_atom_site_type_symbol
_atom_site_fract_x
_atom_site_fract_y
_atom_site_fract_z
_atom_site_U_iso_or_equiv
_atom_site_adp_type
_atom_site_occupancy
_atom_site_symmetry_multiplicity
_atom_site_calc_flag
_atom_site_refinement_flags
_atom_site_disorder_assembly
_atom_site_disorder_group
Os1 Os 0.745671(7) 0.631266(11) 0.863338(8) 0.02592(6) Uani 1 1 d . . .
O5 O 0.82588(13) 0.7727(2) 0.93567(15) 0.0316(5) Uani 1 1 d . . .
O2 O 0.72353(17) 0.7322(2) 0.68498(17) 0.0484(7) Uani 1 1 d . . .
O4 O 0.77267(13) 0.5646(2) 0.98825(15) 0.0328(5) Uani 1 1 d . . .
F3 F 0.84219(15) 1.0825(2) 0.98467(18) 0.0620(7) Uani 1 1 d . . .
C1 C 0.6580(2) 0.7293(3) 0.8535(2) 0.0354(8) Uani 1 1 d . . .
C12 C 0.87025(19) 0.4547(3) 0.9681(2) 0.0274(7) Uani 1 1 d . . .
F1 F 1.01422(15) 0.2264(2) 1.10705(18) 0.0661(7) Uani 1 1 d . . .
N1 N 0.84463(15) 0.5196(2) 0.88886(17) 0.0267(6) Uani 1 1 d . . .
O6 O 0.76441(15) 0.9298(2) 0.83870(16) 0.0398(6) Uani 1 1 d . . .
F4 F 0.91881(15) 1.0231(3) 0.93440(19) 0.0715(8) Uani 1 1 d . . .
O1 O 0.60377(16) 0.7833(3) 0.84314(19) 0.0494(7) Uani 1 1 d . . .
F2 F 0.92195(17) 0.9331(2) 1.04898(17) 0.0770(9) Uani 1 1 d . . .
C13 C 0.8148(2) 0.8873(3) 0.9082(2) 0.0301(7) Uani 1 1 d . . .
C7 C 0.9329(2) 0.3684(3) 0.9956(2) 0.0337(8) Uani 1 1 d . . .
C4 C 0.8805(2) 0.5006(3) 0.8392(2) 0.0339(8) Uani 1 1 d . . .
H4A H 0.8633 0.5449 0.7860 0.041 Uiso 1 1 calc R . .
C2 C 0.7311(2) 0.6958(3) 0.7512(2) 0.0325(7) Uani 1 1 d . . .
O3 O 0.63565(18) 0.4133(3) 0.7744(2) 0.0603(8) Uani 1 1 d . . .
C14 C 0.8748(2) 0.9805(4) 0.9706(3) 0.0405(8) Uani 1 1 d . . .
C6 C 0.9693(2) 0.3507(3) 0.9409(3) 0.0414(9) Uani 1 1 d . . .
H6A H 1.0108 0.2947 0.9574 0.050 Uiso 1 1 calc R . .
C11 C 0.8298(2) 0.4797(3) 1.0183(2) 0.0296(7) Uani 1 1 d . . .
C5 C 0.9428(2) 0.4171(4) 0.8633(3) 0.0409(9) Uani 1 1 d . . .
H5A H 0.9663 0.4066 0.8264 0.049 Uiso 1 1 calc R . .
C8 C 0.9531(2) 0.3081(3) 1.0773(3) 0.0426(9) Uani 1 1 d . . .
C10 C 0.8528(2) 0.4145(3) 1.0966(2) 0.0398(8) Uani 1 1 d . . .
H10A H 0.8266 0.4278 1.1306 0.048 Uiso 1 1 calc R . .
C3 C 0.6780(2) 0.4939(3) 0.8072(2) 0.0370(8) Uani 1 1 d . . .
C9 C 0.9149(2) 0.3283(4) 1.1264(3) 0.0450(9) Uani 1 1 d . . .
H9A H 0.9298 0.2852 1.1797 0.054 Uiso 1 1 calc R . .

loop_
_atom_site_aniso_label
_atom_site_aniso_U_11
_atom_site_aniso_U_22
_atom_site_aniso_U_33
_atom_site_aniso_U_23
_atom_site_aniso_U_13
_atom_site_aniso_U_12
Os1 0.02677(8) 0.02243(8) 0.02624(8) 0.00128(5) 0.01006(6) 0.00134(5)
O5 0.0325(13) 0.0255(12) 0.0307(13) -0.0003(9) 0.0090(11) -0.0003(10)
O2 0.071(2) 0.0376(15) 0.0342(15) 0.0051(12) 0.0220(15) 0.0026(14)
O4 0.0377(14) 0.0324(13) 0.0302(13) 0.0078(10) 0.0173(11) 0.0093(11)
F3 0.0598(16) 0.0415(13) 0.0812(19) -0.0255(13) 0.0290(15) -0.0125(12)
C1 0.039(2) 0.0326(19) 0.0302(19) 0.0008(15) 0.0124(17) 0.0002(16)
C12 0.0280(17) 0.0198(15) 0.0297(17) -0.0016(13) 0.0092(15) -0.0023(13)
F1 0.0524(15) 0.0522(15) 0.0762(19) 0.0231(13) 0.0142(14) 0.0263(12)
N1 0.0285(15) 0.0226(13) 0.0263(14) -0.0020(11) 0.0102(12) -0.0010(11)
O6 0.0472(16) 0.0326(13) 0.0315(14) 0.0025(11) 0.0109(13) 0.0002(12)
F4 0.0549(16) 0.0796(19) 0.087(2) -0.0097(15) 0.0381(16) -0.0281(14)
O1 0.0373(15) 0.0533(17) 0.0562(18) 0.0050(14) 0.0200(14) 0.0164(13)
F2 0.0761(19) 0.0551(16) 0.0498(16) 0.0036(13) -0.0148(14) -0.0201(14)
C13 0.0329(19) 0.0248(16) 0.0338(19) -0.0022(14) 0.0163(16) -0.0020(14)
C7 0.0285(18) 0.0253(17) 0.038(2) -0.0022(14) 0.0065(16) 0.0003(14)
C4 0.0327(19) 0.0352(19) 0.0310(18) -0.0056(15) 0.0122(16) -0.0035(15)
C2 0.0344(19) 0.0250(17) 0.035(2) -0.0025(15) 0.0132(16) -0.0012(14)
O3 0.059(2) 0.0469(17) 0.069(2) -0.0135(16) 0.0237(17) -0.0244(16)
C14 0.038(2) 0.0344(19) 0.042(2) -0.0013(16) 0.0126(18) -0.0055(17)
C6 0.031(2) 0.034(2) 0.052(2) -0.0114(17) 0.0128(19) 0.0014(15)
C11 0.0326(18) 0.0238(16) 0.0297(18) -0.0018(13) 0.0117(15) -0.0016(14)
C5 0.034(2) 0.043(2) 0.049(2) -0.0162(18) 0.0225(19) -0.0054(17)
C8 0.034(2) 0.0273(19) 0.048(2) 0.0047(17) 0.0029(18) 0.0050(16)
C10 0.046(2) 0.036(2) 0.038(2) 0.0037(16) 0.0192(19) 0.0009(17)
C3 0.037(2) 0.034(2) 0.039(2) 0.0019(17) 0.0157(17) 0.0002(16)
C9 0.050(2) 0.038(2) 0.036(2) 0.0129(17) 0.0096(19) 0.0002(19)

loop_
_atom_type_symbol
_atom_type_description
_atom_type_scat_dispersion_real
_atom_type_scat_dispersion_imag
_atom_type_scat_source
C C 0.0033 0.0016 'International Tables Vol C Tables 4.2.6.8 and 6.1.1.4'
H H 0.0000 0.0000 'International Tables Vol C Tables 4.2.6.8 and 6.1.1.4'
N N 0.0061 0.0033 'International Tables Vol C Tables 4.2.6.8 and 6.1.1.4'
O O 0.0106 0.0060 'International Tables Vol C Tables 4.2.6.8 and 6.1.1.4'
F F 0.0171 0.0103 'International Tables Vol C Tables 4.2.6.8 and 6.1.1.4'
Os Os -1.2165 7.6030 'International Tables Vol C Tables 4.2.6.8 and 6.1.1.4'

loop_
_geom_angle_atom_site_label_1
_geom_angle_atom_site_label_2
_geom_angle_atom_site_label_3
_geom_angle
_geom_angle_site_symmetry_1
_geom_angle_site_symmetry_3
_geom_angle_publ_flag
C3 Os1 C2 91.09(15) . . ?
C3 Os1 C1 89.36(15) . . ?
C2 Os1 C1 89.78(15) . . ?
C3 Os1 O4 92.72(13) . . ?
C2 Os1 O4 174.47(12) . . ?
C1 Os1 O4 94.26(12) . . ?
C3 Os1 O5 174.77(12) . . ?
C2 Os1 O5 93.51(12) . . ?
C1 Os1 O5 93.15(13) . . ?
O4 Os1 O5 82.52(9) . . ?
C3 Os1 N1 91.64(13) . . ?
C2 Os1 N1 96.45(12) . . ?
C1 Os1 N1 173.66(12) . . ?
O4 Os1 N1 79.44(9) . . ?
O5 Os1 N1 85.36(9) . . ?
C13 O5 Os1 120.3(2) . . ?
C11 O4 Os1 113.66(19) . . ?
O1 C1 Os1 176.0(3) . . ?
N1 C12 C7 120.9(3) . . ?
N1 C12 C11 115.9(3) . . ?
C7 C12 C11 123.2(3) . . ?
C4 N1 C12 118.7(3) . . ?
C4 N1 Os1 129.7(2) . . ?
C12 N1 Os1 111.4(2) . . ?
O6 C13 O5 128.7(3) . . ?
O6 C13 C14 116.9(3) . . ?
O5 C13 C14 114.3(3) . . ?
C8 C7 C6 126.1(3) . . ?
C8 C7 C12 115.4(3) . . ?
C6 C7 C12 118.6(3) . . ?
N1 C4 C5 122.8(3) . . ?
O2 C2 Os1 178.6(3) . . ?
F2 C14 F3 107.2(3) . . ?
F2 C14 F4 107.3(3) . . ?
F3 C14 F4 105.3(3) . . ?
F2 C14 C13 114.3(3) . . ?
F3 C14 C13 112.2(3) . . ?
F4 C14 C13 110.1(3) . . ?
C5 C6 C7 118.9(3) . . ?
O4 C11 C10 123.6(3) . . ?
O4 C11 C12 119.0(3) . . ?
C10 C11 C12 117.4(3) . . ?
C6 C5 C4 120.1(3) . . ?
C9 C8 F1 119.7(3) . . ?
C9 C8 C7 123.1(3) . . ?
F1 C8 C7 117.2(4) . . ?
C11 C10 C9 121.2(3) . . ?
O3 C3 Os1 177.7(3) . . ?
C8 C9 C10 119.8(3) . . ?

loop_
_geom_bond_atom_site_label_1
_geom_bond_atom_site_label_2
_geom_bond_distance
_geom_bond_site_symmetry_2
_geom_bond_publ_flag
Os1 C3 1.891(4) . ?
Os1 C2 1.908(4) . ?
Os1 C1 1.924(4) . ?
Os1 O4 2.053(2) . ?
Os1 O5 2.094(2) . ?
Os1 N1 2.113(3) . ?
O5 C13 1.277(4) . ?
O2 C2 1.127(4) . ?
O4 C11 1.328(4) . ?
F3 C14 1.320(4) . ?
C1 O1 1.132(4) . ?
C12 N1 1.379(4) . ?
C12 C7 1.411(4) . ?
C12 C11 1.413(4) . ?
F1 C8 1.358(4) . ?
N1 C4 1.322(4) . ?
O6 C13 1.218(4) . ?
F4 C14 1.330(4) . ?
F2 C14 1.316(4) . ?
C13 C14 1.518(5) . ?
C7 C8 1.403(5) . ?
C7 C6 1.403(5) . ?
C4 C5 1.392(5) . ?
O3 C3 1.133(4) . ?
C6 C5 1.364(5) . ?
C11 C10 1.373(5) . ?
C8 C9 1.355(6) . ?
C10 C9 1.401(5) . ?
